data_4321048
loop_
_publ_author_name
'Vasilis Tangoulis'
'Dora A. Malamatari'
'Georgios A. Spyroulias'
'Catherine P. Raptopoulou'
'Aris Terzis'
'Dimitris P. Kessissoglou'

_publ_section_title
;
 An EPR and1H NMR Active Mixed-Valence Manganese (III/II/III) Trinuclear
 Compound
;
_journal_name_full 'Inorganic Chemistry'
_journal_page_first 2621
_journal_page_last 2630
_journal_paper_doi 10.1021/ic991430x
_journal_volume 39
_journal_year 2000
_chemical_formula_analytical '[Mn3(C11 H13 N O3)2 (C7 H5 O3)4. 2CH3CN]'
_chemical_formula_structural '[Mn3(SALADHP)2(HSAL)4.2CH3CN]'
_chemical_formula_sum 'C54 H52 Mn3 N4 O18'
_chemical_formula_weight 1209.82
_chemical_name_systematic
; 
 ? 
;
_space_group_IT_number 2
_symmetry_cell_setting triclinic
_symmetry_space_group_name_Hall '-P 1'
_symmetry_space_group_name_H-M 'P -1'
_atom_sites_solution_hydrogens geom
_atom_sites_solution_primary direct
_atom_sites_solution_secondary difmap
_audit_creation_method SHELXL
_cell_angle_alpha 112.56(1)
_cell_angle_beta 93.42(2)
_cell_angle_gamma 115.43(1)
_cell_formula_units_Z 1
_cell_length_a 10.367(6)
_cell_length_b 11.369(6)
_cell_length_c 13.967(8)
_cell_measurement_reflns_used 25
_cell_measurement_temperature 298
_cell_measurement_theta_max 11.7
_cell_measurement_theta_min 5.4
_cell_volume 1322.3(13)
_computing_cell_refinement 'Program LEAST (UCLA Crystallographic Package)'
_computing_data_collection 'Program COLLECT (UCLA Crystallographic Package)'
_computing_data_reduction 'Program REDUCE (UCLA Crystallographic Package)'
_computing_molecular_graphics ORTEP
_computing_structure_refinement 'SHELXL-93 (Sheldrick, 1993)'
_computing_structure_solution 'SHELXS-86 (Sheldrick, 1990)'
_diffrn_ambient_temperature 298
_diffrn_measurement_device 'Crystal Logic Dual Goniometer Diffractometer'
_diffrn_measurement_method 'profile data from \w scans'
_diffrn_radiation_monochromator graphite
_diffrn_radiation_source 'fine-focus sealed tube'
_diffrn_radiation_type MoK\a
_diffrn_radiation_wavelength 0.71073
_diffrn_reflns_av_R_equivalents 0.0106
_diffrn_reflns_av_sigmaI/netI 0.0445
_diffrn_reflns_limit_h_max 0
_diffrn_reflns_limit_h_min -12
_diffrn_reflns_limit_k_max 13
_diffrn_reflns_limit_k_min -12
_diffrn_reflns_limit_l_max 16
_diffrn_reflns_limit_l_min -16
_diffrn_reflns_number 4953
_diffrn_reflns_theta_max 25.00
_diffrn_reflns_theta_min 2.08
_diffrn_standards_decay_% -4.3
_diffrn_standards_interval_count 97
_diffrn_standards_number 3
_exptl_absorpt_coefficient_mu 0.785
_exptl_absorpt_correction_type none
_exptl_crystal_colour brown
_exptl_crystal_density_diffrn 1.519
_exptl_crystal_density_meas 1.50
_exptl_crystal_density_method 'floating method'
_exptl_crystal_description parallelepiped
_exptl_crystal_F_000 623
_exptl_crystal_size_max 0.50
_exptl_crystal_size_mid 0.25
_exptl_crystal_size_min 0.20
_refine_diff_density_max 0.211
_refine_diff_density_min -0.319
_refine_diff_density_rms 0.048
_refine_ls_extinction_method none
_refine_ls_goodness_of_fit_all 1.072
_refine_ls_goodness_of_fit_obs 1.096
_refine_ls_matrix_type full
_refine_ls_number_parameters 464
_refine_ls_number_reflns 4666
_refine_ls_number_restraints 0
_refine_ls_restrained_S_all 1.079
_refine_ls_restrained_S_obs 1.096
_refine_ls_R_factor_all 0.0358
_refine_ls_R_factor_obs 0.0302
_refine_ls_shift/esd_max -0.130
_refine_ls_shift/esd_mean 0.013
_refine_ls_structure_factor_coef Fsqd
_refine_ls_weighting_details 'w=1/[\s^2^(Fo^2^)+(0.0231P)^2^+0.6824P] where P=(Fo^2^+2Fc^2^)/3'
_refine_ls_weighting_scheme calc
_refine_ls_wR_factor_all 0.0879
_refine_ls_wR_factor_obs 0.0829
_reflns_number_observed 4093
_reflns_number_total 4668
_reflns_observed_criterion >2sigma(I)
_cod_data_source_file ic991430x.cif
_cod_data_source_block shel93
_cod_depositor_comments
;
The following automatic conversions were performed:

'_refine_ls_weighting_scheme' value 'calc
w=1/[\s^2^(Fo^2^)+(0.0231P)^2^+0.6824P] where P=(Fo^2^+2Fc^2^)/3' was
changed to 'calc'. New tag '_refine_ls_weighting_details' was
created. The value of the new tag was set to
'w=1/[\s^2^(Fo^2^)+(0.0231P)^2^+0.6824P] where P=(Fo^2^+2Fc^2^)/3'.

Automatic conversion script
Id: cif_fix_values 3143 2015-03-26 13:38:13Z robertas 
;
_cod_original_cell_volume 1322.3(1)
_cod_database_code 4321048

loop_
_symmetry_equiv_pos_as_xyz
'x, y, z'
'-x, -y, -z'

loop_
_atom_site_aniso_label
_atom_site_aniso_U_11
_atom_site_aniso_U_22
_atom_site_aniso_U_33
_atom_site_aniso_U_23
_atom_site_aniso_U_13
_atom_site_aniso_U_12
Mn1 0.0250(2) 0.0314(2) 0.0314(2) 0.0135(2) 0.0037(2) 0.0136(2)
Mn2 0.0251(2) 0.0347(2) 0.0358(2) 0.01944(14) 0.00760(13) 0.01499(14)
O1 0.0273(7) 0.0472(9) 0.0502(9) 0.0295(8) 0.0081(7) 0.0166(7)
O2 0.0257(7) 0.0353(8) 0.0399(8) 0.0213(7) 0.0063(6) 0.0133(6)
N1 0.0311(9) 0.0385(10) 0.0359(9) 0.0208(8) 0.0109(7) 0.0187(8)
O4 0.0359(8) 0.0490(9) 0.0467(9) 0.0315(8) 0.0168(7) 0.0249(7)
O5 0.0311(8) 0.0561(10) 0.0543(10) 0.0357(8) 0.0143(7) 0.0219(7)
O7 0.0381(8) 0.0377(8) 0.0499(9) 0.0133(7) 0.0078(7) 0.0220(7)
O8 0.0399(9) 0.0393(9) 0.0430(9) 0.0049(7) -0.0012(7) 0.0217(7)
C1 0.0318(11) 0.0351(11) 0.0339(11) 0.0099(9) 0.0039(9) 0.0183(9)
C2 0.0336(12) 0.0461(14) 0.0477(14) 0.0160(12) 0.0079(10) 0.0208(11)
C3 0.0339(13) 0.058(2) 0.060(2) 0.0161(13) 0.0001(12) 0.0264(12)
C4 0.051(2) 0.073(2) 0.060(2) 0.0279(15) -0.0005(13) 0.0392(15)
C5 0.052(2) 0.059(2) 0.0506(15) 0.0285(13) 0.0061(12) 0.0326(13)
C6 0.0359(11) 0.0409(12) 0.0347(11) 0.0153(9) 0.0060(9) 0.0223(10)
C7 0.0407(12) 0.0429(12) 0.0383(12) 0.0225(10) 0.0117(10) 0.0232(10)
C8 0.0312(11) 0.0434(12) 0.0488(13) 0.0291(11) 0.0152(10) 0.0190(10)
C9 0.0293(11) 0.0344(11) 0.0484(13) 0.0225(10) 0.0085(10) 0.0140(9)
C10 0.0421(14) 0.061(2) 0.0538(15) 0.0315(13) 0.0222(12) 0.0317(13)
C11 0.044(2) 0.057(2) 0.072(2) 0.046(2) 0.0182(14) 0.0213(13)
O3 0.090(2) 0.092(2) 0.0405(15) 0.0267(15) 0.0185(14) 0.063(2)
O3A 0.056(4) 0.059(4) 0.087(5) 0.051(4) 0.034(4) 0.037(3)
C12 0.0306(11) 0.0357(11) 0.0319(10) 0.0159(9) 0.0092(8) 0.0169(9)
C13 0.0338(11) 0.0324(11) 0.0353(11) 0.0155(9) 0.0113(9) 0.0164(9)
C14 0.0401(13) 0.0496(14) 0.0530(14) 0.0292(12) 0.0133(11) 0.0236(11)
C15 0.061(2) 0.057(2) 0.063(2) 0.0419(14) 0.0200(13) 0.0300(14)
C16 0.054(2) 0.0425(14) 0.064(2) 0.0324(13) 0.0244(13) 0.0175(12)
C17 0.0345(13) 0.0424(13) 0.0556(15) 0.0232(12) 0.0148(11) 0.0132(11)
C18 0.0353(11) 0.0363(11) 0.0412(12) 0.0184(10) 0.0105(9) 0.0171(10)
O6 0.0322(9) 0.0680(12) 0.0788(13) 0.0512(11) 0.0150(9) 0.0229(9)
C19 0.0350(11) 0.0356(11) 0.0341(11) 0.0159(9) 0.0090(9) 0.0187(10)
C20 0.0373(11) 0.0340(11) 0.0317(11) 0.0161(9) 0.0086(9) 0.0172(9)
C21 0.0441(14) 0.0442(13) 0.0454(13) 0.0133(11) 0.0028(11) 0.0223(12)
C22 0.059(2) 0.0456(15) 0.0473(15) 0.0083(12) -0.0075(13) 0.0175(14)
C23 0.085(2) 0.0390(14) 0.0406(14) 0.0081(12) 0.0095(14) 0.0322(15)
C24 0.070(2) 0.0479(14) 0.0499(15) 0.0190(12) 0.0186(13) 0.0388(14)
C25 0.0429(12) 0.0390(12) 0.0416(12) 0.0195(10) 0.0126(10) 0.0228(10)
O9 0.0434(10) 0.0513(11) 0.0688(12) 0.0153(10) 0.0047(9) 0.0299(9)
N2 0.093(3) 0.101(3) 0.134(3) 0.014(3) 0.018(2) 0.040(2)
C26 0.066(2) 0.079(3) 0.108(3) 0.041(2) 0.033(2) 0.035(2)
C27 0.102(4) 0.074(3) 0.170(5) 0.054(3) 0.081(4) 0.048(3)

loop_
_atom_site_label
_atom_site_type_symbol
_atom_site_fract_x
_atom_site_fract_y
_atom_site_fract_z
_atom_site_U_iso_or_equiv
_atom_site_thermal_displace_type
_atom_site_occupancy
_atom_site_calc_flag
_atom_site_refinement_flags
_atom_site_disorder_group
Mn1 Mn 0.0000 0.0000 0.0000 0.02980(12) Uani 1 d S .
Mn2 Mn 0.30971(3) 0.01141(3) 0.12602(2) 0.03055(10) Uani 1 d . .
O1 O 0.5101(2) 0.0896(2) 0.18826(13) 0.0397(4) Uani 1 d . .
O2 O 0.10602(15) -0.0967(2) 0.05699(12) 0.0329(3) Uani 1 d . .
N1 N 0.2528(2) -0.0970(2) 0.21252(14) 0.0330(4) Uani 1 d . .
O4 O 0.3750(2) 0.0745(2) 0.01763(12) 0.0384(3) Uani 1 d . .
O5 O 0.1987(2) 0.1069(2) -0.04878(13) 0.0430(4) Uani 1 d . .
O7 O 0.3144(2) 0.2138(2) 0.21945(13) 0.0431(4) Uani 1 d . .
O8 O 0.1000(2) 0.1916(2) 0.15249(13) 0.0453(4) Uani 1 d . .
C1 C 0.5769(2) 0.0592(2) 0.2515(2) 0.0351(5) Uani 1 d . .
C2 C 0.7316(3) 0.1235(3) 0.2755(2) 0.0440(6) Uani 1 d . .
C3 C 0.8070(3) 0.0992(3) 0.3435(2) 0.0533(7) Uani 1 d . .
C4 C 0.7330(3) 0.0095(3) 0.3889(2) 0.0596(7) Uani 1 d . .
C5 C 0.5816(3) -0.0567(3) 0.3651(2) 0.0508(6) Uani 1 d . .
C6 C 0.5003(2) -0.0329(2) 0.2966(2) 0.0366(5) Uani 1 d . .
C7 C 0.3420(3) -0.1038(3) 0.2757(2) 0.0380(5) Uani 1 d . .
C8 C 0.0890(2) -0.1721(2) 0.1971(2) 0.0376(5) Uani 1 d . .
C9 C 0.0265(2) -0.2165(2) 0.0795(2) 0.0368(5) Uani 1 d . .
C10 C 0.0513(3) -0.0597(3) 0.2728(2) 0.0472(6) Uani 1 d . .
C11 C 0.0299(3) -0.3057(3) 0.2184(3) 0.0533(7) Uani 1 d . .
O3 O 0.1302(4) -0.0063(4) 0.3798(2) 0.0677(10) Uani 0.709(5) d P .
HO3 H 0.1254 0.0800 0.4268 0.080 Uiso 0.71 d P .
O3A O 0.0515(7) -0.4105(7) 0.1573(6) 0.057(2) Uani 0.291(5) d P .
C12 C 0.3283(2) 0.1327(2) -0.0297(2) 0.0322(4) Uani 1 d . .
C13 C 0.4434(2) 0.2380(2) -0.0581(2) 0.0336(4) Uani 1 d . .
C14 C 0.4010(3) 0.2987(3) -0.1147(2) 0.0447(5) Uani 1 d . .
C15 C 0.5033(3) 0.4011(3) -0.1398(2) 0.0542(7) Uani 1 d . .
C16 C 0.6522(3) 0.4464(3) -0.1068(2) 0.0524(6) Uani 1 d . .
C17 C 0.6968(3) 0.3883(3) -0.0509(2) 0.0460(6) Uani 1 d . .
C18 C 0.5943(2) 0.2816(2) -0.0280(2) 0.0374(5) Uani 1 d . .
O6 O 0.6493(2) 0.2237(2) 0.0212(2) 0.0540(5) Uani 1 d . .
C19 C 0.2250(2) 0.2607(2) 0.2207(2) 0.0343(5) Uani 1 d . .
C20 C 0.2652(2) 0.4078(2) 0.3071(2) 0.0341(5) Uani 1 d . .
C21 C 0.4032(3) 0.4937(3) 0.3824(2) 0.0473(6) Uani 1 d . .
C22 C 0.4432(4) 0.6295(3) 0.4628(2) 0.0597(7) Uani 1 d . .
C23 C 0.3424(4) 0.6798(3) 0.4717(2) 0.0580(7) Uani 1 d . .
C24 C 0.2053(3) 0.5976(3) 0.3993(2) 0.0527(6) Uani 1 d . .
C25 C 0.1662(3) 0.4625(2) 0.3158(2) 0.0396(5) Uani 1 d . .
O9 O 0.0318(2) 0.3893(2) 0.2429(2) 0.0565(5) Uani 1 d . .
N2 N 0.1672(4) 0.2797(5) 0.5395(4) 0.1272(15) Uani 1 d . .
C26 C 0.2054(4) 0.3938(5) 0.6033(4) 0.0844(10) Uani 1 d . .
C27 C 0.2573(7) 0.5388(5) 0.6853(6) 0.111(2) Uani 1 d . .
HO6 H 0.5877(37) 0.1757(36) 0.0360(27) 0.067(11) Uiso 1 d . .
HO9 H 0.0168(37) 0.3010(38) 0.1919(28) 0.081(11) Uiso 1 d . .
H2 H 0.7823(29) 0.1829(29) 0.2465(21) 0.046(7) Uiso 1 d . .
H3 H 0.9084(33) 0.1434(30) 0.3590(22) 0.055(8) Uiso 1 d . .
H4 H 0.7863(34) -0.0075(31) 0.4359(24) 0.062(8) Uiso 1 d . .
H5 H 0.5267(33) -0.1218(33) 0.3925(24) 0.066(9) Uiso 1 d . .
H7 H 0.3031(28) -0.1564(28) 0.3171(21) 0.047(7) Uiso 1 d . .
H9A H 0.0410(23) -0.2954(24) 0.0332(17) 0.027(5) Uiso 1 d . .
H9B H -0.0794(25) -0.2418(23) 0.0659(17) 0.028(5) Uiso 1 d . .
H10A H -0.0570(33) -0.1046(31) 0.2608(22) 0.058(8) Uiso 1 d . .
H10B H 0.0776(33) 0.0213(33) 0.2544(24) 0.064(8) Uiso 1 d . .
H11A H -0.0697(33) -0.3510(30) 0.1999(22) 0.051(8) Uiso 1 d . .
H11B H 0.0547(36) -0.2818(35) 0.2931(28) 0.072(10) Uiso 1 d . .
H14 H 0.3022(33) 0.2665(31) -0.1367(23) 0.057(8) Uiso 1 d . .
H15 H 0.4717(31) 0.4352(30) -0.1839(23) 0.057(8) Uiso 1 d . .
H16 H 0.7248(33) 0.5167(31) -0.1209(23) 0.060(8) Uiso 1 d . .
H17 H 0.7899(35) 0.4176(33) -0.0277(24) 0.061(9) Uiso 1 d . .
H21 H 0.4728(29) 0.4557(28) 0.3749(20) 0.047(7) Uiso 1 d . .
H22 H 0.5320(37) 0.6770(36) 0.5058(27) 0.074(10) Uiso 1 d . .
H23 H 0.3615(34) 0.7652(35) 0.5245(26) 0.070(9) Uiso 1 d . .
H24 H 0.1294(34) 0.6253(33) 0.4053(25) 0.069(9) Uiso 1 d . .
H27A H 0.1859(64) 0.5469(59) 0.7264(46) 0.154(20) Uiso 1 d . .
H27B H 0.3454(63) 0.6054(59) 0.6900(43) 0.143(20) Uiso 1 d . .
H27C H 0.2106(84) 0.5608(84) 0.6439(62) 0.203(39) Uiso 1 d . .

loop_
_atom_type_symbol
_atom_type_description
_atom_type_scat_dispersion_real
_atom_type_scat_dispersion_imag
_atom_type_scat_source
C C 0.0033 0.0016 'International Tables Vol C Tables 4.2.6.8 and 6.1.1.4'
H H 0.0000 0.0000 'International Tables Vol C Tables 4.2.6.8 and 6.1.1.4'
N N 0.0061 0.0033 'International Tables Vol C Tables 4.2.6.8 and 6.1.1.4'
O O 0.0106 0.0060 'International Tables Vol C Tables 4.2.6.8 and 6.1.1.4'
Mn Mn 0.3368 0.7283 'International Tables Vol C Tables 4.2.6.8 and 6.1.1.4'

loop_
_geom_angle_atom_site_label_1
_geom_angle_atom_site_label_2
_geom_angle_atom_site_label_3
_geom_angle
_geom_angle_site_symmetry_1
_geom_angle_site_symmetry_3
_geom_angle_publ_flag
O8 Mn1 O8 180.0 2 . ?
O8 Mn1 O2 90.68(7) 2 2 ?
O8 Mn1 O2 89.32(7) . 2 ?
O8 Mn1 O2 89.31(7) 2 . ?
O8 Mn1 O2 90.69(7) . . ?
O2 Mn1 O2 180.0 2 . ?
O8 Mn1 O5 87.32(7) 2 2 ?
O8 Mn1 O5 92.68(7) . 2 ?
O2 Mn1 O5 89.13(7) 2 2 ?
O2 Mn1 O5 90.87(7) . 2 ?
O8 Mn1 O5 92.68(7) 2 . ?
O8 Mn1 O5 87.32(7) . . ?
O2 Mn1 O5 90.87(7) 2 . ?
O2 Mn1 O5 89.13(7) . . ?
O5 Mn1 O5 180.0 2 . ?
O1 Mn2 O2 170.76(7) . . ?
O1 Mn2 O4 85.91(7) . . ?
O2 Mn2 O4 96.97(7) . . ?
O1 Mn2 N1 91.04(7) . . ?
O2 Mn2 N1 83.83(7) . . ?
O4 Mn2 N1 164.38(7) . . ?
O1 Mn2 O7 92.40(7) . . ?
O2 Mn2 O7 96.33(7) . . ?
O4 Mn2 O7 90.65(7) . . ?
N1 Mn2 O7 104.80(8) . . ?
C1 O1 Mn2 130.92(14) . . ?
C9 O2 Mn2 113.82(12) . . ?
C9 O2 Mn1 122.73(12) . . ?
Mn2 O2 Mn1 119.98(8) . . ?
C7 N1 C8 122.3(2) . . ?
C7 N1 Mn2 126.1(2) . . ?
C8 N1 Mn2 111.58(13) . . ?
C12 O4 Mn2 130.86(13) . . ?
C12 O5 Mn1 136.15(14) . . ?
C19 O7 Mn2 135.13(15) . . ?
C19 O8 Mn1 133.16(14) . . ?
O1 C1 C2 118.1(2) . . ?
O1 C1 C6 123.2(2) . . ?
C2 C1 C6 118.7(2) . . ?
C3 C2 C1 120.5(3) . . ?
C2 C3 C4 121.3(3) . . ?
C5 C4 C3 119.2(3) . . ?
C4 C5 C6 121.1(3) . . ?
C1 C6 C5 119.2(2) . . ?
C1 C6 C7 122.3(2) . . ?
C5 C6 C7 118.6(2) . . ?
N1 C7 C6 125.9(2) . . ?
N1 C8 C9 103.3(2) . . ?
N1 C8 C11 114.2(2) . . ?
C9 C8 C11 110.8(2) . . ?
N1 C8 C10 107.5(2) . . ?
C9 C8 C10 111.2(2) . . ?
C11 C8 C10 109.7(2) . . ?
O2 C9 C8 109.3(2) . . ?
O3 C10 C8 108.7(2) . . ?
O3A C11 C8 115.7(3) . . ?
O5 C12 O4 123.6(2) . . ?
O5 C12 C13 120.9(2) . . ?
O4 C12 C13 115.4(2) . . ?
C14 C13 C18 118.3(2) . . ?
C14 C13 C12 119.0(2) . . ?
C18 C13 C12 122.7(2) . . ?
C15 C14 C13 121.7(2) . . ?
C14 C15 C16 119.4(2) . . ?
C17 C16 C15 120.1(2) . . ?
C16 C17 C18 121.1(2) . . ?
O6 C18 C17 116.4(2) . . ?
O6 C18 C13 124.2(2) . . ?
C17 C18 C13 119.4(2) . . ?
O7 C19 O8 124.6(2) . . ?
O7 C19 C20 119.1(2) . . ?
O8 C19 C20 116.4(2) . . ?
C21 C20 C25 118.4(2) . . ?
C21 C20 C19 120.1(2) . . ?
C25 C20 C19 121.5(2) . . ?
C22 C21 C20 121.4(2) . . ?
C21 C22 C23 119.3(3) . . ?
C24 C23 C22 120.8(3) . . ?
C23 C24 C25 120.1(3) . . ?
O9 C25 C24 117.5(2) . . ?
O9 C25 C20 122.5(2) . . ?
C24 C25 C20 120.0(2) . . ?
N2 C26 C27 178.6(5) . . ?

loop_
_geom_bond_atom_site_label_1
_geom_bond_atom_site_label_2
_geom_bond_distance
_geom_bond_site_symmetry_2
_geom_bond_publ_flag
Mn1 O8 2.143(2) 2 ?
Mn1 O8 2.143(2) . ?
Mn1 O2 2.157(2) 2 ?
Mn1 O2 2.157(2) . ?
Mn1 O5 2.199(2) 2 ?
Mn1 O5 2.199(2) . ?
Mn2 O1 1.862(2) . ?
Mn2 O2 1.876(2) . ?
Mn2 O4 1.950(2) . ?
Mn2 N1 1.982(2) . ?
Mn2 O7 2.142(2) . ?
O1 C1 1.321(3) . ?
O2 C9 1.424(3) . ?
N1 C7 1.287(3) . ?
N1 C8 1.493(3) . ?
O4 C12 1.297(3) . ?
O5 C12 1.234(3) . ?
O7 C19 1.251(3) . ?
O8 C19 1.268(3) . ?
C1 C2 1.400(3) . ?
C1 C6 1.405(3) . ?
C2 C3 1.375(4) . ?
C3 C4 1.383(4) . ?
C4 C5 1.369(4) . ?
C5 C6 1.413(3) . ?
C6 C7 1.434(3) . ?
C8 C9 1.526(3) . ?
C8 C11 1.529(3) . ?
C8 C10 1.532(3) . ?
C10 O3 1.415(4) . ?
C11 O3A 1.292(7) . ?
C12 C13 1.487(3) . ?
C13 C14 1.390(3) . ?
C13 C18 1.401(3) . ?
C14 C15 1.378(4) . ?
C15 C16 1.382(4) . ?
C16 C17 1.368(4) . ?
C17 C18 1.390(3) . ?
C18 O6 1.361(3) . ?
C19 C20 1.490(3) . ?
C20 C21 1.392(3) . ?
C20 C25 1.399(3) . ?
C21 C22 1.371(4) . ?
C22 C23 1.381(4) . ?
C23 C24 1.371(4) . ?
C24 C25 1.385(3) . ?
C25 O9 1.363(3) . ?
N2 C26 1.124(5) . ?
C26 C27 1.426(7) . ?
